data_4002891
loop_
_publ_author_name
'Guntlin, Christoph P.'
'Ochsenbein, Stefan T.'
'W\"orle, Michael'
'Erni, Rolf'
'Kravchyk, Kostiantyn V.'
'Kovalenko, Maksym V.'

_publ_section_title
;
 Popcorn-Shaped Fe <sub> <i>x</i> </sub> O (W\"ustite) Nanoparticles from
 a Single-Source Precursor: Colloidal Synthesis and Magnetic Properties.
;
_journal_issue 4
_journal_name_full 'Chemistry of materials : a publication of the American Chemical Society'
_journal_page_first 1249
_journal_page_last 1256
_journal_paper_doi 10.1021/acs.chemmater.7b04382
_journal_volume 30
_journal_year 2018
_chemical_formula_moiety 'C16 H12 F24 Fe4 O24, 2(H2 O)'
_chemical_formula_sum 'C16 H16 F24 Fe4 O26'
_chemical_formula_weight 1303.78
_space_group_crystal_system monoclinic
_space_group_IT_number 14
_space_group_name_Hall '-P 2yn'
_space_group_name_H-M_alt 'P 1 21/n 1'
_symmetry_space_group_name_Hall '-P 2yn'
_symmetry_space_group_name_H-M 'P 1 21/n 1'
_atom_sites_solution_hydrogens difmap
_audit_creation_date 2017-07-17
_audit_creation_method
;
Olex2 1.2
(compiled 2017.03.28 svn.r3405 for OlexSys, GUI svn.r5337)
;
_cell_angle_alpha 90
_cell_angle_beta 103.8230(10)
_cell_angle_gamma 90
_cell_formula_units_Z 2
_cell_length_a 12.9152(9)
_cell_length_b 8.3225(5)
_cell_length_c 19.2599(13)
_cell_measurement_reflns_used 5796
_cell_measurement_temperature 102(2)
_cell_measurement_theta_max 26.378
_cell_measurement_theta_min 2.178
_cell_volume 2010.2(2)
_computing_cell_refinement 'SAINT V8.38A (2016)'
_computing_data_collection 'Bruker APEX2'
_computing_data_reduction 'SAINT V8.38A (2016)'
_computing_molecular_graphics 'Olex2 (Dolomanov et al., 2009)'
_computing_publication_material 'Olex2 (Dolomanov et al., 2009)'
_computing_structure_refinement 'ShelXL (Sheldrick, 2015)'
_computing_structure_solution 'XS (Sheldrick, 2008)'
_diffrn_ambient_temperature 102.06
_diffrn_detector_area_resol_mean 8.33
_diffrn_detector_type 'CCD area detector'
_diffrn_measured_fraction_theta_full 1.000
_diffrn_measured_fraction_theta_max 0.997
_diffrn_measurement_device 'fixed chi three-circle diffractometer'
_diffrn_measurement_device_type 'Bruker SMART Apex2'
_diffrn_measurement_method '\w and \f scans'
_diffrn_radiation_type MoK\a
_diffrn_radiation_wavelength 0.71073
_diffrn_reflns_av_R_equivalents 0.0494
_diffrn_reflns_av_unetI/netI 0.0342
_diffrn_reflns_Laue_measured_fraction_full 1.000
_diffrn_reflns_Laue_measured_fraction_max 0.997
_diffrn_reflns_limit_h_max 16
_diffrn_reflns_limit_h_min -16
_diffrn_reflns_limit_k_max 10
_diffrn_reflns_limit_k_min -10
_diffrn_reflns_limit_l_max 24
_diffrn_reflns_limit_l_min -24
_diffrn_reflns_number 26832
_diffrn_reflns_point_group_measured_fraction_full 1.000
_diffrn_reflns_point_group_measured_fraction_max 0.997
_diffrn_reflns_theta_full 25.242
_diffrn_reflns_theta_max 26.548
_diffrn_reflns_theta_min 1.726
_exptl_absorpt_coefficient_mu 1.615
_exptl_absorpt_correction_T_max 0.7454
_exptl_absorpt_correction_T_min 0.6654
_exptl_absorpt_correction_type multi-scan
_exptl_absorpt_process_details
'SADABS-2016/2 (Bruker,2016/2) was used for absorption correction. wR2(int) was 0.0772 before and 0.0562 after correction. The Ratio of minimum to maximum transmission is 0.8927. The \l/2 correction factor is Not present.'
_exptl_crystal_colour yellow
_exptl_crystal_colour_primary yellow
_exptl_crystal_density_diffrn 2.154
_exptl_crystal_description plate
_exptl_crystal_F_000 1280
_exptl_crystal_preparation 'FeCl3 + TFA, reflux, 26h, add H2O after 2h'
_exptl_crystal_recrystallization_method 'Dissolved in toluene at 60 degree C, cool down, kept at air for 1 week'
_exptl_crystal_size_max 0.4
_exptl_crystal_size_mid 0.21
_exptl_crystal_size_min 0.12
_refine_diff_density_max 0.773
_refine_diff_density_min -0.455
_refine_diff_density_rms 0.099
_refine_ls_extinction_method none
_refine_ls_goodness_of_fit_ref 1.064
_refine_ls_hydrogen_treatment refxyz
_refine_ls_matrix_type full
_refine_ls_number_parameters 360
_refine_ls_number_reflns 4183
_refine_ls_number_restraints 32
_refine_ls_restrained_S_all 1.068
_refine_ls_R_factor_all 0.0447
_refine_ls_R_factor_gt 0.0359
_refine_ls_shift/su_max 0.001
_refine_ls_shift/su_mean 0.000
_refine_ls_structure_factor_coef Fsqd
_refine_ls_weighting_details 'w=1/[\s^2^(Fo^2^)+(0.0474P)^2^+1.3192P] where P=(Fo^2^+2Fc^2^)/3'
_refine_ls_weighting_scheme calc
_refine_ls_wR_factor_gt 0.0862
_refine_ls_wR_factor_ref 0.0903
_reflns_Friedel_coverage 0.000
_reflns_number_gt 3494
_reflns_number_total 4183
_reflns_threshold_expression 'I > 2\s(I)'
_cod_data_source_file cm7b04382_si_006.cif
_cod_data_source_block fe4o
_cod_depositor_comments 'Adding full bibliography for 4002891--4002892.cif.'
_cod_database_code 4002891
_shelx_shelxl_version_number 2014/7
_shelx_space_group_comment
;
The symmetry employed for this shelxl refinement is uniquely defined
by the following loop, which should always be used as a source of
symmetry information in preference to the above space-group names.
They are only intended as comments.
;
_olex2_refinement_description
;
1. Others
 Fixed Uiso: H13A(0.068) H13B(0.068)
;
_olex2_exptl_crystal_mounting_method tip-mounted
_olex2_submission_original_sample_id Fe4O2TFA
_olex2_submission_special_instructions 'No special instructions were received'

loop_
_space_group_symop_operation_xyz
'x, y, z'
'-x+1/2, y+1/2, -z+1/2'
'-x, -y, -z'
'x-1/2, -y-1/2, z-1/2'

loop_
_atom_site_label
_atom_site_type_symbol
_atom_site_fract_x
_atom_site_fract_y
_atom_site_fract_z
_atom_site_U_iso_or_equiv
_atom_site_adp_type
_atom_site_occupancy
_atom_site_site_symmetry_order
_atom_site_calc_flag
_atom_site_refinement_flags_posn
_atom_site_refinement_flags_occupancy
_atom_site_disorder_assembly
_atom_site_disorder_group
Fe1 Fe 0.26203(3) 0.39239(4) 0.44577(2) 0.01022(11) Uani 1 1 d . . . .
Fe2 Fe 0.50698(3) 0.53260(4) 0.42749(2) 0.00909(11) Uani 1 1 d . . . .
F1 F 0.17959(16) 0.4681(3) 0.20132(10) 0.0420(6) Uani 1 1 d . . . .
F2 F 0.28460(19) 0.2683(2) 0.20739(9) 0.0392(5) Uani 1 1 d . . . .
F3 F 0.33575(17) 0.5047(2) 0.18750(9) 0.0382(5) Uani 1 1 d . . . .
F4 F 0.60521(17) 0.0825(3) 0.29638(10) 0.0433(6) Uani 1 1 d . . . .
F5 F 0.68053(17) -0.0413(2) 0.39313(12) 0.0409(6) Uani 1 1 d . . . .
F6 F 0.73367(14) 0.1919(2) 0.37258(11) 0.0305(4) Uani 1 1 d . . . .
F10 F 0.02071(16) 0.8454(3) 0.40186(12) 0.0531(7) Uani 1 1 d . . . .
F11 F 0.10907(15) 0.9659(2) 0.49487(12) 0.0372(5) Uani 1 1 d . . . .
F12 F 0.04732(18) 0.7310(2) 0.50339(14) 0.0534(7) Uani 1 1 d . . . .
O1 O 0.40074(14) 0.4648(2) 0.47624(9) 0.0101(4) Uani 1 1 d . . . .
O2 O 0.25884(15) 0.3894(2) 0.34038(10) 0.0160(4) Uani 1 1 d . . . .
O3 O 0.40882(15) 0.5079(2) 0.32608(10) 0.0155(4) Uani 1 1 d . . . .
O4 O 0.18464(16) 0.6031(2) 0.43425(11) 0.0173(4) Uani 1 1 d . . . .
O5 O 0.27259(14) 0.8375(2) 0.45750(10) 0.0143(4) Uani 1 1 d . . . .
O6 O 0.22502(15) 0.3843(2) 0.54259(10) 0.0143(4) Uani 1 1 d . . . .
O7 O 0.38338(15) 0.3741(2) 0.62258(10) 0.0131(4) Uani 1 1 d . . . .
O8 O 0.56956(16) 0.3246(2) 0.40633(10) 0.0166(4) Uani 1 1 d . . . .
O9 O 0.50045(16) 0.0816(2) 0.41843(11) 0.0185(4) Uani 1 1 d . . . .
O10 O 0.32078(16) 0.1642(2) 0.45823(11) 0.0154(4) Uani 1 1 d D . . .
H10A H 0.381(2) 0.137(5) 0.447(2) 0.045(12) Uiso 1 1 d D . . .
H10B H 0.284(3) 0.075(4) 0.453(2) 0.057(14) Uiso 1 1 d D . . .
O11 O 0.11572(17) 0.2821(2) 0.41141(12) 0.0159(4) Uani 1 1 d . . . .
H11A H 0.085(3) 0.280(4) 0.372(2) 0.029(11) Uiso 1 1 d . . . .
H11B H 0.073(3) 0.293(5) 0.435(2) 0.049(14) Uiso 1 1 d . . . .
O12 O 0.45478(17) 0.7602(2) 0.42595(11) 0.0147(4) Uani 1 1 d D . . .
H12A H 0.478(3) 0.840(3) 0.4170(19) 0.029(10) Uiso 1 1 d D . . .
H12B H 0.399(2) 0.779(5) 0.432(2) 0.051(14) Uiso 1 1 d D . . .
C1 C 0.3203(2) 0.4438(3) 0.30530(14) 0.0132(6) Uani 1 1 d . . . .
C2 C 0.2800(2) 0.4213(3) 0.22381(15) 0.0186(6) Uani 1 1 d . . . .
C3 C 0.5633(2) 0.1747(3) 0.40128(14) 0.0132(6) Uani 1 1 d . . . .
C4 C 0.6475(3) 0.1024(3) 0.36547(16) 0.0207(6) Uani 1 1 d . . . .
C5 C 0.2842(2) 0.3823(3) 0.60402(14) 0.0120(5) Uani 1 1 d . . . .
C6 C 0.2268(2) 0.3881(3) 0.66551(15) 0.0181(6) Uani 1 1 d D . . .
C7 C 0.1945(2) 0.7482(3) 0.45103(14) 0.0145(6) Uani 1 1 d . . . .
C8 C 0.0918(2) 0.8242(4) 0.46270(17) 0.0228(7) Uani 1 1 d . . . .
F7A F 0.1573(9) 0.5035(12) 0.6583(7) 0.0179(4) Uiso 0.199(8) 1 d D P A 1
F8A F 0.1709(10) 0.2453(11) 0.6642(7) 0.0179(4) Uiso 0.199(8) 1 d D P A 1
F9A F 0.2924(7) 0.396(2) 0.7297(4) 0.0179(4) Uiso 0.199(8) 1 d D P A 1
F7 F 0.1344(5) 0.4747(11) 0.6452(3) 0.0179(4) Uiso 0.481(9) 1 d D P A 2
F8 F 0.2032(9) 0.2442(5) 0.6841(5) 0.0179(4) Uiso 0.481(9) 1 d D P A 2
F9 F 0.2871(4) 0.4655(13) 0.7225(3) 0.0179(4) Uiso 0.481(9) 1 d D P A 2
F7C F 0.1252(6) 0.4248(17) 0.6441(4) 0.0179(4) Uiso 0.273(12) 1 d D P A 3
F8C F 0.2383(11) 0.2507(9) 0.7012(6) 0.0179(4) Uiso 0.273(12) 1 d D P A 3
F9C F 0.2716(8) 0.5047(12) 0.7116(5) 0.0179(4) Uiso 0.273(12) 1 d D P A 3
F7B F 0.212(3) 0.532(3) 0.6916(18) 0.0179(4) Uiso 0.048(2) 1 d D P A 4
F8B F 0.132(2) 0.318(4) 0.6462(17) 0.0179(4) Uiso 0.048(2) 1 d D P A 4
F9B F 0.284(3) 0.303(4) 0.7223(15) 0.0179(4) Uiso 0.048(2) 1 d D P A 4
O13 O 0.0036(2) 0.2612(3) 0.27785(14) 0.0451(7) Uani 1 1 d D . . .
H13A H 0.003(4) 0.176(4) 0.249(2) 0.068 Uiso 1 1 d DR . . .
H13B H -0.051(3) 0.322(5) 0.255(2) 0.068 Uiso 1 1 d DR . . .

loop_
_atom_site_aniso_label
_atom_site_aniso_U_11
_atom_site_aniso_U_22
_atom_site_aniso_U_33
_atom_site_aniso_U_23
_atom_site_aniso_U_13
_atom_site_aniso_U_12
Fe1 0.0105(2) 0.0102(2) 0.00983(19) -0.00062(14) 0.00207(15) -0.00108(15)
Fe2 0.0106(2) 0.00867(19) 0.00795(18) 0.00021(14) 0.00202(14) -0.00052(14)
F1 0.0295(11) 0.0730(15) 0.0175(9) -0.0031(10) -0.0066(8) 0.0095(10)
F2 0.0777(16) 0.0216(10) 0.0169(9) -0.0081(8) 0.0087(10) -0.0050(10)
F3 0.0526(13) 0.0487(12) 0.0113(9) 0.0021(8) 0.0040(9) -0.0304(10)
F4 0.0460(13) 0.0647(14) 0.0245(10) -0.0193(10) 0.0188(10) -0.0073(11)
F5 0.0522(14) 0.0157(9) 0.0684(15) 0.0076(9) 0.0412(12) 0.0108(9)
F6 0.0235(10) 0.0263(10) 0.0483(12) -0.0012(9) 0.0218(9) -0.0017(8)
F10 0.0248(11) 0.0746(16) 0.0528(14) -0.0090(12) -0.0048(10) 0.0255(11)
F11 0.0277(11) 0.0232(10) 0.0660(15) -0.0133(10) 0.0214(10) 0.0032(8)
F12 0.0513(14) 0.0339(11) 0.0975(19) 0.0126(12) 0.0619(14) 0.0059(10)
O1 0.0094(9) 0.0111(9) 0.0096(9) -0.0001(7) 0.0020(7) -0.0015(7)
O2 0.0169(10) 0.0196(10) 0.0106(9) -0.0010(8) 0.0013(8) -0.0048(8)
O3 0.0148(10) 0.0210(10) 0.0098(9) -0.0016(8) 0.0013(8) -0.0041(8)
O4 0.0171(10) 0.0108(9) 0.0227(10) 0.0021(8) 0.0023(8) 0.0029(8)
O5 0.0124(10) 0.0137(9) 0.0178(10) 0.0003(8) 0.0055(8) -0.0004(8)
O6 0.0136(10) 0.0172(10) 0.0135(9) -0.0015(8) 0.0057(8) 0.0001(8)
O7 0.0141(10) 0.0127(9) 0.0129(9) 0.0016(7) 0.0041(8) -0.0012(8)
O8 0.0227(11) 0.0090(9) 0.0196(10) -0.0014(8) 0.0077(8) 0.0019(8)
O9 0.0189(11) 0.0138(9) 0.0246(11) -0.0021(8) 0.0084(9) -0.0020(8)
O10 0.0134(10) 0.0111(9) 0.0229(11) -0.0013(8) 0.0064(9) -0.0014(8)
O11 0.0135(11) 0.0214(11) 0.0128(11) -0.0034(8) 0.0034(9) -0.0050(8)
O12 0.0147(11) 0.0101(10) 0.0207(11) 0.0025(8) 0.0066(9) -0.0002(9)
C1 0.0157(14) 0.0094(12) 0.0132(13) 0.0009(10) 0.0007(11) 0.0033(11)
C2 0.0243(16) 0.0193(14) 0.0110(13) -0.0009(11) 0.0020(12) -0.0029(12)
C3 0.0170(14) 0.0134(13) 0.0086(12) -0.0008(10) 0.0017(11) 0.0025(11)
C4 0.0286(17) 0.0126(13) 0.0248(16) -0.0009(12) 0.0143(13) -0.0015(13)
C5 0.0168(14) 0.0060(12) 0.0139(13) -0.0005(10) 0.0054(11) -0.0009(10)
C6 0.0174(15) 0.0229(15) 0.0148(14) -0.0011(12) 0.0055(11) 0.0006(12)
C7 0.0152(14) 0.0167(14) 0.0123(13) 0.0042(11) 0.0043(11) 0.0023(12)
C8 0.0197(16) 0.0188(15) 0.0315(17) 0.0014(13) 0.0094(14) 0.0018(13)
O13 0.0444(17) 0.0467(16) 0.0335(14) -0.0097(12) -0.0117(12) 0.0111(14)

loop_
_atom_type_symbol
_atom_type_description
_atom_type_scat_dispersion_real
_atom_type_scat_dispersion_imag
_atom_type_scat_source
C C 0.0033 0.0016 'International Tables Vol C Tables 4.2.6.8 and 6.1.1.4'
H H 0.0000 0.0000 'International Tables Vol C Tables 4.2.6.8 and 6.1.1.4'
F F 0.0171 0.0103 'International Tables Vol C Tables 4.2.6.8 and 6.1.1.4'
Fe Fe 0.3463 0.8444 'International Tables Vol C Tables 4.2.6.8 and 6.1.1.4'
O O 0.0106 0.0060 'International Tables Vol C Tables 4.2.6.8 and 6.1.1.4'

loop_
_geom_angle_atom_site_label_1
_geom_angle_atom_site_label_2
_geom_angle_atom_site_label_3
_geom_angle
_geom_angle_site_symmetry_1
_geom_angle_site_symmetry_3
O1 Fe1 O2 96.24(8) . .
O1 Fe1 O4 99.79(8) . .
O1 Fe1 O6 98.17(8) . .
O1 Fe1 O10 87.76(8) . .
O1 Fe1 O11 172.51(8) . .
O2 Fe1 O6 165.43(8) . .
O2 Fe1 O10 91.40(8) . .
O2 Fe1 O11 82.82(9) . .
O4 Fe1 O2 90.56(8) . .
O4 Fe1 O6 84.86(8) . .
O4 Fe1 O10 171.96(8) . .
O4 Fe1 O11 87.67(8) . .
O6 Fe1 O10 91.34(8) . .
O6 Fe1 O11 83.18(9) . .
O10 Fe1 O11 84.84(8) . .
O1 Fe2 O1 83.36(8) . 3_666
O1 Fe2 O3 94.82(7) . .
O1 Fe2 O3 174.94(8) 3_666 .
O1 Fe2 O7 96.27(7) 3_666 3_666
O1 Fe2 O7 174.78(7) . 3_666
O1 Fe2 O8 91.07(8) 3_666 .
O1 Fe2 O8 102.49(8) . .
O1 Fe2 O12 90.45(8) . .
O1 Fe2 O12 97.47(8) 3_666 .
O7 Fe2 O3 85.97(8) 3_666 .
O8 Fe2 O3 84.71(8) . .
O8 Fe2 O7 82.72(8) . 3_666
O8 Fe2 O12 165.27(8) . .
O12 Fe2 O3 87.25(8) . .
O12 Fe2 O7 84.43(8) . 3_666
Fe1 O1 Fe2 129.17(10) . 3_666
Fe1 O1 Fe2 133.73(10) . .
Fe2 O1 Fe2 96.64(8) . 3_666
C1 O2 Fe1 132.72(17) . .
C1 O3 Fe2 131.15(18) . .
C7 O4 Fe1 143.12(19) . .
C5 O6 Fe1 130.24(18) . .
C5 O7 Fe2 128.54(17) . 3_666
C3 O8 Fe2 149.25(19) . .
Fe1 O10 H10A 122(3) . .
Fe1 O10 H10B 127(3) . .
H10A O10 H10B 103(4) . .
Fe1 O11 H11A 123(3) . .
Fe1 O11 H11B 118(3) . .
H11A O11 H11B 108(4) . .
Fe2 O12 H12A 132(3) . .
Fe2 O12 H12B 121(3) . .
H12A O12 H12B 107(4) . .
O2 C1 C2 113.8(2) . .
O3 C1 O2 129.9(3) . .
O3 C1 C2 116.3(2) . .
F1 C2 C1 111.3(2) . .
F2 C2 F1 107.6(2) . .
F2 C2 C1 109.8(2) . .
F3 C2 F1 106.8(2) . .
F3 C2 F2 108.7(2) . .
F3 C2 C1 112.5(2) . .
O8 C3 C4 112.6(2) . .
O9 C3 O8 130.1(3) . .
O9 C3 C4 117.3(2) . .
F4 C4 F5 107.8(2) . .
F4 C4 C3 109.4(3) . .
F5 C4 C3 111.2(2) . .
F6 C4 F4 108.1(2) . .
F6 C4 F5 106.5(3) . .
F6 C4 C3 113.6(2) . .
O6 C5 O7 128.9(3) . .
O6 C5 C6 115.5(2) . .
O7 C5 C6 115.6(2) . .
F7A C6 C5 112.9(5) . .
F7A C6 F8A 106.8(6) . .
F7A C6 F9A 109.6(6) . .
F8A C6 C5 107.6(4) . .
F9A C6 C5 113.6(4) . .
F9A C6 F8A 105.9(5) . .
F7 C6 C5 110.1(3) . .
F8 C6 C5 111.6(3) . .
F8 C6 F7 108.5(3) . .
F8 C6 F9 110.0(3) . .
F9 C6 C5 110.5(3) . .
F9 C6 F7 106.0(3) . .
F7C C6 C5 113.2(4) . .
F7C C6 F8C 110.1(4) . .
F7C C6 F9C 106.2(4) . .
F8C C6 C5 110.9(4) . .
F8C C6 F9C 107.6(4) . .
F9C C6 C5 108.5(4) . .
F7B C6 C5 117.1(15) . .
F7B C6 F8B 107.3(14) . .
F7B C6 F9B 105.2(13) . .
F8B C6 C5 110.7(14) . .
F8B C6 F9B 106.4(13) . .
F9B C6 C5 109.6(14) . .
O4 C7 C8 113.4(2) . .
O5 C7 O4 129.7(3) . .
O5 C7 C8 116.8(2) . .
F10 C8 F11 107.5(3) . .
F10 C8 F12 107.2(3) . .
F10 C8 C7 111.6(3) . .
F11 C8 F12 107.0(3) . .
F11 C8 C7 112.3(2) . .
F12 C8 C7 110.9(2) . .
H13A O13 H13B 104(4) . .

loop_
_geom_bond_atom_site_label_1
_geom_bond_atom_site_label_2
_geom_bond_distance
_geom_bond_site_symmetry_2
Fe1 O1 1.8477(18) .
Fe1 O2 2.0205(19) .
Fe1 O4 2.0044(19) .
Fe1 O6 2.0338(18) .
Fe1 O10 2.038(2) .
Fe1 O11 2.062(2) .
Fe2 O1 1.9232(18) .
Fe2 O1 1.9502(17) 3_666
Fe2 O3 2.0690(18) .
Fe2 O7 2.0472(19) 3_666
Fe2 O8 1.9936(18) .
Fe2 O12 2.008(2) .
F1 C2 1.324(4) .
F2 C2 1.317(3) .
F3 C2 1.316(3) .
F4 C4 1.323(4) .
F5 C4 1.336(3) .
F6 C4 1.318(3) .
F10 C8 1.316(4) .
F11 C8 1.326(3) .
F12 C8 1.327(4) .
O1 Fe2 1.9502(17) 3_666
O2 C1 1.244(3) .
O3 C1 1.238(3) .
O4 C7 1.249(3) .
O5 C7 1.234(3) .
O6 C5 1.246(3) .
O7 Fe2 2.0471(19) 3_666
O7 C5 1.247(3) .
O8 C3 1.252(3) .
O9 C3 1.224(3) .
O10 H10A 0.88(2) .
O10 H10B 0.87(2) .
O11 H11A 0.77(4) .
O11 H11B 0.80(5) .
O12 H12A 0.77(2) .
O12 H12B 0.77(2) .
C1 C2 1.542(4) .
C3 C4 1.542(4) .
C5 C6 1.541(4) .
C6 F7A 1.299(9) .
C6 F8A 1.387(9) .
C6 F9A 1.324(8) .
C6 F7 1.368(6) .
C6 F8 1.306(5) .
C6 F9 1.349(5) .
C6 F7C 1.313(7) .
C6 F8C 1.325(7) .
C6 F9C 1.348(7) .
C6 F7B 1.33(2) .
C6 F8B 1.33(2) .
C6 F9B 1.36(2) .
C7 C8 1.534(4) .
O13 H13A 0.89(2) .
O13 H13B 0.90(2) .
